data_7205175
loop_
_publ_author_name
'Zhong, Rui-Qin'
'Zou, Ru-Qiang'
'Xu, Qiang'

_publ_section_title
;
 Solvent-induced deviation in square-grid layers of microporous Cu(ii)
 isophthalates: layer stacking and gas adsorption properties
;
_journal_issue 2
_journal_name_full CrystEngComm
_journal_page_first 577
_journal_paper_doi 10.1039/c0ce00150c
_journal_volume 13
_journal_year 2011
_chemical_formula_sum 'C36 H35 Cu4 N2 O22.5'
_chemical_formula_weight 1109.82
_chemical_name_systematic
;
?
;
_space_group_IT_number 12
_symmetry_cell_setting monoclinic
_symmetry_space_group_name_Hall '-C 2y'
_symmetry_space_group_name_H-M 'C 1 2/m 1'
_atom_sites_solution_hydrogens geom
_atom_sites_solution_primary direct
_atom_sites_solution_secondary difmap
_audit_creation_method SHELXL-97
_cell_angle_alpha 90.00
_cell_angle_beta 101.92(3)
_cell_angle_gamma 90.00
_cell_formula_units_Z 4
_cell_length_a 17.781(4)
_cell_length_b 28.331(6)
_cell_length_c 10.766(2)
_cell_measurement_reflns_used 562
_cell_measurement_temperature 293(2)
_cell_measurement_theta_max 27.48
_cell_measurement_theta_min 2.54
_cell_volume 5306(2)
_computing_cell_refinement 'Rigaku RAXIS-RAPID'
_computing_data_collection 'Rigaku RAXIS-RAPID'
_computing_data_reduction 'Rigaku RAXIS-RAPID'
_computing_molecular_graphics SHELXTL
_computing_publication_material SHELXTL
_computing_structure_refinement 'SHELXL-97 (Sheldrick, 1997)'
_computing_structure_solution 'SHELXS-97 (Sheldrick, 1990)'
_diffrn_ambient_temperature 293(2)
_diffrn_measured_fraction_theta_full 0.997
_diffrn_measured_fraction_theta_max 0.997
_diffrn_measurement_device_type 'Rigaku RAXIS-RAPID'
_diffrn_measurement_method \w
_diffrn_radiation_monochromator graphite
_diffrn_radiation_source 'fine-focus sealed tube'
_diffrn_radiation_type MoK\a
_diffrn_radiation_wavelength 0.71073
_diffrn_reflns_av_R_equivalents 0.0452
_diffrn_reflns_av_sigmaI/netI 0.0409
_diffrn_reflns_limit_h_max 21
_diffrn_reflns_limit_h_min -21
_diffrn_reflns_limit_k_max 33
_diffrn_reflns_limit_k_min -33
_diffrn_reflns_limit_l_max 12
_diffrn_reflns_limit_l_min -12
_diffrn_reflns_number 19882
_diffrn_reflns_theta_full 25.20
_diffrn_reflns_theta_max 25.20
_diffrn_reflns_theta_min 3.07
_diffrn_standards_decay_% 0
_diffrn_standards_interval_time 0
_diffrn_standards_number 0
_exptl_absorpt_coefficient_mu 1.653
_exptl_absorpt_correction_T_max 1.0000
_exptl_absorpt_correction_T_min 0.7558
_exptl_absorpt_correction_type multi-scan
_exptl_absorpt_process_details
;
Higashi, T. (1995). Program for Absorption Correction.
Rigaku Corporation, Tokyo, Japan.
;
_exptl_crystal_colour BLUE
_exptl_crystal_density_diffrn 1.389
_exptl_crystal_density_meas ?
_exptl_crystal_density_method 'not measured'
_exptl_crystal_description BLOCK
_exptl_crystal_F_000 2244
_exptl_crystal_size_max 0.24
_exptl_crystal_size_mid 0.22
_exptl_crystal_size_min 0.18
_refine_diff_density_max 0.855
_refine_diff_density_min -0.456
_refine_diff_density_rms 0.105
_refine_ls_extinction_method none
_refine_ls_goodness_of_fit_ref 1.072
_refine_ls_hydrogen_treatment constr
_refine_ls_matrix_type full
_refine_ls_number_parameters 302
_refine_ls_number_reflns 4869
_refine_ls_number_restraints 0
_refine_ls_restrained_S_all 1.072
_refine_ls_R_factor_all 0.0682
_refine_ls_R_factor_gt 0.0522
_refine_ls_shift/su_max 0.000
_refine_ls_shift/su_mean 0.000
_refine_ls_structure_factor_coef Fsqd
_refine_ls_weighting_details 'calc w=1/[\s^2^(Fo^2^)+(0.1072P)^2^+8.9044P] where P=(Fo^2^+2Fc^2^)/3'
_refine_ls_weighting_scheme calc
_refine_ls_wR_factor_gt 0.1645
_refine_ls_wR_factor_ref 0.1790
_reflns_number_gt 3748
_reflns_number_total 4869
_reflns_threshold_expression >2sigma(I)
_cod_data_source_file C0CE00150C.TXT
_cod_data_source_block 5
_cod_depositor_comments
;
The following automatic conversions were performed:
'_symmetry_cell_setting' value 'MONOCLINIC' changed to 'monoclinic'
according to '/home/saulius/struct/CIF-dictionaries/cif_core.dic'
dictionary named 'cif_core.dic' version 2.4.1 from
2010-06-29.

'_exptl_absorpt_correction_type' value 'MULTI-SCAN' changed
to 'multi-scan' according to
'/home/saulius/struct/CIF-dictionaries/cif_core.dic' dictionary named
'cif_core.dic' version 2.4.1 from 2010-06-29.

Automatic conversion script
Id: cif_fix_enum 1555 2011-01-17 13:19:09Z saulius 

The following automatic conversions were performed:

'_exptl_crystal_density_meas' value 'NONE' was changed to '?' - the
value is perceived as not measured.

Automatic conversion script
Id: cif_fix_values 3008 2015-01-20 13:52:24Z robertas 
;
_cod_original_cell_volume 5306.2(19)
_cod_original_sg_symbol_H-M C2/m
_cod_original_formula_sum 'C36 H35 Cu4 N2 O22.50'
_cod_database_code 7205175

loop_
_symmetry_equiv_pos_as_xyz
'x, y, z'
'-x, y, -z'
'x+1/2, y+1/2, z'
'-x+1/2, y+1/2, -z'
'-x, -y, -z'
'x, -y, z'
'-x+1/2, -y+1/2, -z'
'x+1/2, -y+1/2, z'

loop_
_atom_site_label
_atom_site_type_symbol
_atom_site_fract_x
_atom_site_fract_y
_atom_site_fract_z
_atom_site_U_iso_or_equiv
_atom_site_adp_type
_atom_site_occupancy
_atom_site_symmetry_multiplicity
_atom_site_calc_flag
_atom_site_refinement_flags
_atom_site_disorder_assembly
_atom_site_disorder_group
Cu1 Cu 0.79169(3) 0.780608(17) 0.95029(5) 0.0334(2) Uani 1 1 d . . .
Cu2 Cu 0.49985(4) 0.5000 0.37830(6) 0.0360(2) Uani 1 2 d S . .
Cu3 Cu 1.07591(4) 0.5000 1.53041(8) 0.0424(2) Uani 1 2 d S . .
C1 C 0.9388(3) 0.67659(18) 1.1579(5) 0.0475(11) Uani 1 1 d . . .
C2 C 0.9365(3) 0.63354(18) 1.2185(5) 0.0495(12) Uani 1 1 d . . .
H2 H 0.8894 0.6200 1.2225 0.059 Uiso 1 1 calc R . .
C3 C 1.0042(3) 0.61077(19) 1.2730(5) 0.0515(12) Uani 1 1 d . . .
C4 C 1.0744(3) 0.6317(3) 1.2683(7) 0.082(2) Uani 1 1 d . . .
H4 H 1.1201 0.6167 1.3051 0.098 Uiso 1 1 calc R . .
C5 C 1.0760(4) 0.6749(3) 1.2086(8) 0.106(3) Uani 1 1 d . . .
H5 H 1.1229 0.6888 1.2053 0.127 Uiso 1 1 calc R . .
C6 C 1.0085(3) 0.6974(2) 1.1542(6) 0.074(2) Uani 1 1 d . . .
H6 H 1.0100 0.7266 1.1150 0.089 Uiso 1 1 calc R . .
C7 C 0.8663(3) 0.70200(17) 1.0981(4) 0.0419(10) Uani 1 1 d . . .
C8 C 1.0019(3) 0.56591(18) 1.3472(5) 0.0499(12) Uani 1 1 d . . .
C9 C 0.7111(3) 0.67286(16) 0.6773(4) 0.0400(10) Uani 1 1 d . . .
C10 C 0.6668(3) 0.63168(15) 0.6642(4) 0.0400(10) Uani 1 1 d . . .
H10 H 0.6471 0.6206 0.7323 0.048 Uiso 1 1 calc R . .
C11 C 0.6523(3) 0.60718(16) 0.5498(4) 0.0436(11) Uani 1 1 d . . .
C12 C 0.6842(3) 0.6231(2) 0.4495(5) 0.0567(13) Uani 1 1 d . . .
H12 H 0.6759 0.6065 0.3735 0.068 Uiso 1 1 calc R . .
C13 C 0.7283(4) 0.6637(2) 0.4634(5) 0.0653(16) Uani 1 1 d . . .
H13 H 0.7490 0.6744 0.3960 0.078 Uiso 1 1 calc R . .
C14 C 0.7417(3) 0.68850(18) 0.5756(4) 0.0531(13) Uani 1 1 d . . .
H14 H 0.7714 0.7158 0.5837 0.064 Uiso 1 1 calc R . .
C15 C 0.7243(2) 0.70066(16) 0.7993(4) 0.0389(10) Uani 1 1 d . . .
C16 C 0.5991(3) 0.56509(16) 0.5335(4) 0.0425(10) Uani 1 1 d . . .
C17 C 0.9271(3) 0.8356(2) 0.8380(5) 0.0601(14) Uani 1 1 d . . .
C18 C 0.9949(4) 0.8544(4) 0.7972(8) 0.121(3) Uani 1 1 d . . .
H18A H 1.0385 0.8531 0.8667 0.145 Uiso 1 1 calc R . .
H18B H 0.9856 0.8866 0.7704 0.145 Uiso 1 1 calc R . .
H18C H 1.0051 0.8359 0.7279 0.145 Uiso 1 1 calc R . .
N1 N 0.8759(3) 0.82195(16) 0.8713(4) 0.0533(11) Uani 1 1 d . . .
O1 O 0.87316(18) 0.73792(12) 1.0344(3) 0.0471(8) Uani 1 1 d . . .
O2 O 0.80324(19) 0.68469(11) 1.1149(3) 0.0487(8) Uani 1 1 d . . .
O3 O 0.9371(2) 0.54916(13) 1.3485(4) 0.0598(10) Uani 1 1 d . . .
O4 O 1.0655(2) 0.54935(13) 1.4013(4) 0.0648(10) Uani 1 1 d . . .
O5 O 0.76366(19) 0.73745(11) 0.8033(3) 0.0454(8) Uani 1 1 d . . .
O6 O 0.69631(19) 0.68438(11) 0.8888(3) 0.0493(8) Uani 1 1 d . . .
O7 O 0.5788(2) 0.54946(12) 0.6301(3) 0.0507(8) Uani 1 1 d . . .
O8 O 0.5788(2) 0.54905(11) 0.4228(3) 0.0509(9) Uani 1 1 d . . .
O1W O 0.4999(4) 0.5000 0.1788(5) 0.0802(18) Uani 1 2 d S . .
H1WA H 0.5380 0.5000 0.1374 0.096 Uiso 1 2 d SR . .
H1WB H 0.4626 0.5000 0.1106 0.096 Uiso 1 2 d SR . .
O2W O 1.2030(4) 0.5000 1.5718(9) 0.116(3) Uani 1 2 d S . .
H2WB H 1.2192 0.5000 1.5058 0.139 Uiso 1 2 d SR . .
H2WA H 1.2378 0.5000 1.6344 0.139 Uiso 1 2 d SR . .
O5W O 0.3966(16) 0.4413(9) 0.986(2) 0.159(8) Uiso 0.33 1 d P A 1
O5W' O 0.3276(17) 0.4340(10) 0.981(2) 0.161(8) Uiso 0.33 1 d P B 1
O5W" O 0.2635(15) 0.4299(9) 0.897(2) 0.158(8) Uiso 0.33 1 d P C 2
O3W O 0.2343(11) 0.5000 0.3263(18) 0.264(8) Uiso 1 2 d S . .
O4W O 1.0000 0.7978(10) 0.5000 0.165(9) Uiso 0.50 2 d SP D 1
O4W' O 0.960(2) 0.7178(14) 0.490(4) 0.192(15) Uiso 0.25 1 d P . 1
O4W" O 1.0000 0.7620(13) 0.5000 0.093(8) Uiso 0.25 2 d SP E 2
O6W O 0.0000 0.5000 0.0000 0.25(2) Uiso 0.50 4 d SP . .

loop_
_atom_site_aniso_label
_atom_site_aniso_U_11
_atom_site_aniso_U_22
_atom_site_aniso_U_33
_atom_site_aniso_U_23
_atom_site_aniso_U_13
_atom_site_aniso_U_12
Cu1 0.0336(3) 0.0243(3) 0.0419(3) 0.00116(19) 0.0065(2) -0.0044(2)
Cu2 0.0498(5) 0.0247(4) 0.0312(4) 0.000 0.0031(3) 0.000
Cu3 0.0361(5) 0.0239(4) 0.0609(5) 0.000 -0.0048(3) 0.000
C1 0.040(3) 0.042(3) 0.057(3) 0.012(2) 0.003(2) 0.001(2)
C2 0.038(3) 0.043(3) 0.065(3) 0.010(2) 0.004(2) -0.001(2)
C3 0.045(3) 0.045(3) 0.061(3) 0.017(2) 0.002(2) 0.004(2)
C4 0.041(3) 0.087(5) 0.113(5) 0.054(4) 0.007(3) 0.006(3)
C5 0.041(3) 0.121(7) 0.148(7) 0.090(6) 0.003(4) -0.006(4)
C6 0.043(3) 0.077(4) 0.096(4) 0.053(4) 0.002(3) -0.009(3)
C7 0.039(3) 0.037(3) 0.045(2) 0.006(2) 0.0007(18) 0.001(2)
C8 0.045(3) 0.032(3) 0.069(3) 0.008(2) 0.003(2) 0.008(2)
C9 0.041(2) 0.033(2) 0.045(2) -0.0035(19) 0.0052(18) -0.0032(19)
C10 0.043(2) 0.031(2) 0.044(2) -0.0029(18) 0.0053(18) 0.000(2)
C11 0.046(3) 0.033(2) 0.050(3) -0.002(2) 0.005(2) -0.005(2)
C12 0.070(3) 0.055(3) 0.046(3) -0.009(2) 0.012(2) -0.015(3)
C13 0.085(4) 0.063(4) 0.051(3) -0.005(3) 0.022(3) -0.033(3)
C14 0.065(3) 0.043(3) 0.049(3) -0.001(2) 0.005(2) -0.018(2)
C15 0.033(2) 0.035(2) 0.047(2) -0.0044(19) 0.0035(18) -0.0054(19)
C16 0.051(3) 0.027(2) 0.046(3) -0.0040(19) 0.002(2) 0.001(2)
C17 0.052(3) 0.064(4) 0.065(3) 0.014(3) 0.012(2) -0.009(3)
C18 0.066(5) 0.169(10) 0.134(7) 0.058(7) 0.035(4) -0.024(5)
N1 0.051(3) 0.050(3) 0.062(3) 0.011(2) 0.017(2) -0.014(2)
O1 0.0423(18) 0.0407(19) 0.057(2) 0.0161(15) 0.0080(14) 0.0039(15)
O2 0.0450(19) 0.0331(18) 0.067(2) 0.0119(15) 0.0088(15) 0.0022(15)
O3 0.047(2) 0.044(2) 0.081(2) 0.0202(18) -0.0021(17) -0.0005(17)
O4 0.049(2) 0.052(2) 0.088(3) 0.026(2) 0.0020(18) 0.0060(18)
O5 0.0491(19) 0.0381(18) 0.0494(18) -0.0094(14) 0.0109(14) -0.0116(15)
O6 0.057(2) 0.0403(19) 0.0517(18) -0.0097(15) 0.0152(15) -0.0153(16)
O7 0.065(2) 0.0408(19) 0.0438(18) -0.0054(14) 0.0049(15) -0.0134(16)
O8 0.065(2) 0.0404(19) 0.0449(18) -0.0098(14) 0.0070(15) -0.0160(17)
O1W 0.109(5) 0.094(5) 0.036(3) 0.000 0.011(3) 0.000
O2W 0.054(4) 0.125(7) 0.156(7) 0.000 -0.007(4) 0.000

loop_
_atom_type_symbol
_atom_type_description
_atom_type_scat_dispersion_real
_atom_type_scat_dispersion_imag
_atom_type_scat_source
C C 0.0033 0.0016 'International Tables Vol C Tables 4.2.6.8 and 6.1.1.4'
H H 0.0000 0.0000 'International Tables Vol C Tables 4.2.6.8 and 6.1.1.4'
N N 0.0061 0.0033 'International Tables Vol C Tables 4.2.6.8 and 6.1.1.4'
O O 0.0106 0.0060 'International Tables Vol C Tables 4.2.6.8 and 6.1.1.4'
Cu Cu 0.3201 1.2651 'International Tables Vol C Tables 4.2.6.8 and 6.1.1.4'

loop_
_geom_angle_atom_site_label_1
_geom_angle_atom_site_label_2
_geom_angle_atom_site_label_3
_geom_angle
_geom_angle_site_symmetry_1
_geom_angle_site_symmetry_3
_geom_angle_publ_flag
O2 Cu1 O1 167.92(14) 7_667 . ?
O2 Cu1 O6 89.50(15) 7_667 7_667 ?
O1 Cu1 O6 88.22(15) . 7_667 ?
O2 Cu1 O5 88.14(15) 7_667 . ?
O1 Cu1 O5 91.61(14) . . ?
O6 Cu1 O5 167.85(13) 7_667 . ?
O2 Cu1 N1 101.49(15) 7_667 . ?
O1 Cu1 N1 90.55(15) . . ?
O6 Cu1 N1 96.47(15) 7_667 . ?
O5 Cu1 N1 95.68(15) . . ?
O2 Cu1 Cu1 87.74(10) 7_667 7_667 ?
O1 Cu1 Cu1 80.28(10) . 7_667 ?
O6 Cu1 Cu1 86.70(10) 7_667 7_667 ?
O5 Cu1 Cu1 81.31(10) . 7_667 ?
N1 Cu1 Cu1 170.23(12) . 7_667 ?
O8 Cu2 O8 90.1(2) . 6_565 ?
O8 Cu2 O7 168.69(14) . 5_666 ?
O8 Cu2 O7 88.46(15) 6_565 5_666 ?
O8 Cu2 O7 88.46(15) . 2_656 ?
O8 Cu2 O7 168.69(14) 6_565 2_656 ?
O7 Cu2 O7 90.8(2) 5_666 2_656 ?
O8 Cu2 O1W 95.52(16) . . ?
O8 Cu2 O1W 95.52(16) 6_565 . ?
O7 Cu2 O1W 95.79(16) 5_666 . ?
O7 Cu2 O1W 95.79(16) 2_656 . ?
O8 Cu2 Cu2 84.40(10) . 5_666 ?
O8 Cu2 Cu2 84.40(10) 6_565 5_666 ?
O7 Cu2 Cu2 84.29(10) 5_666 5_666 ?
O7 Cu2 Cu2 84.29(10) 2_656 5_666 ?
O1W Cu2 Cu2 179.88(19) . 5_666 ?
O4 Cu3 O4 91.4(3) 6_565 . ?
O4 Cu3 O3 168.04(16) 6_565 2_758 ?
O4 Cu3 O3 87.60(18) . 2_758 ?
O4 Cu3 O3 87.60(18) 6_565 5_768 ?
O4 Cu3 O3 168.04(16) . 5_768 ?
O3 Cu3 O3 90.9(2) 2_758 5_768 ?
O4 Cu3 O2W 94.9(2) 6_565 . ?
O4 Cu3 O2W 94.9(2) . . ?
O3 Cu3 O2W 97.1(2) 2_758 . ?
O3 Cu3 O2W 97.1(2) 5_768 . ?
O4 Cu3 Cu3 83.24(11) 6_565 5_768 ?
O4 Cu3 Cu3 83.24(11) . 5_768 ?
O3 Cu3 Cu3 84.81(11) 2_758 5_768 ?
O3 Cu3 Cu3 84.81(11) 5_768 5_768 ?
O2W Cu3 Cu3 177.3(3) . 5_768 ?
C6 C1 C2 120.2(4) . . ?
C6 C1 C7 118.7(4) . . ?
C2 C1 C7 121.2(4) . . ?
C3 C2 C1 120.1(5) . . ?
C3 C2 H2 120.0 . . ?
C1 C2 H2 120.0 . . ?
C2 C3 C4 119.6(5) . . ?
C2 C3 C8 120.1(5) . . ?
C4 C3 C8 120.1(4) . . ?
C5 C4 C3 119.8(5) . . ?
C5 C4 H4 120.1 . . ?
C3 C4 H4 120.1 . . ?
C6 C5 C4 120.5(6) . . ?
C6 C5 H5 119.8 . . ?
C4 C5 H5 119.8 . . ?
C5 C6 C1 119.9(5) . . ?
C5 C6 H6 120.1 . . ?
C1 C6 H6 120.1 . . ?
O1 C7 O2 125.6(4) . . ?
O1 C7 C1 117.0(4) . . ?
O2 C7 C1 117.3(4) . . ?
O3 C8 O4 126.9(5) . . ?
O3 C8 C3 116.9(4) . . ?
O4 C8 C3 116.2(5) . . ?
C14 C9 C10 119.3(4) . . ?
C14 C9 C15 120.2(4) . . ?
C10 C9 C15 120.5(4) . . ?
C11 C10 C9 120.2(4) . . ?
C11 C10 H10 119.9 . . ?
C9 C10 H10 119.9 . . ?
C10 C11 C12 119.5(4) . . ?
C10 C11 C16 119.6(4) . . ?
C12 C11 C16 120.8(4) . . ?
C13 C12 C11 119.9(5) . . ?
C13 C12 H12 120.1 . . ?
C11 C12 H12 120.1 . . ?
C14 C13 C12 120.8(5) . . ?
C14 C13 H13 119.6 . . ?
C12 C13 H13 119.6 . . ?
C13 C14 C9 120.2(5) . . ?
C13 C14 H14 119.9 . . ?
C9 C14 H14 119.9 . . ?
O5 C15 O6 125.8(4) . . ?
O5 C15 C9 116.8(4) . . ?
O6 C15 C9 117.4(4) . . ?
O7 C16 O8 125.8(4) . . ?
O7 C16 C11 117.7(4) . . ?
O8 C16 C11 116.4(4) . . ?
N1 C17 C18 178.4(8) . . ?
C17 C18 H18A 109.5 . . ?
C17 C18 H18B 109.5 . . ?
H18A C18 H18B 109.5 . . ?
C17 C18 H18C 109.5 . . ?
H18A C18 H18C 109.5 . . ?
H18B C18 H18C 109.5 . . ?
C17 N1 Cu1 166.7(5) . . ?
C7 O1 Cu1 127.6(3) . . ?
C7 O2 Cu1 118.5(3) . 7_667 ?
C8 O3 Cu3 121.0(3) . 5_768 ?
C8 O4 Cu3 122.9(4) . . ?
C15 O5 Cu1 126.1(3) . . ?
C15 O6 Cu1 120.0(3) . 7_667 ?
C16 O7 Cu2 122.6(3) . 5_666 ?
C16 O8 Cu2 122.5(3) . . ?
Cu2 O1W H1WA 131.5 . . ?
Cu2 O1W H1WB 132.6 . . ?
H1WA O1W H1WB 95.9 . . ?
Cu3 O2W H2WB 110.7 . . ?
Cu3 O2W H2WA 137.4 . . ?
H2WB O2W H2WA 111.9 . . ?

loop_
_geom_bond_atom_site_label_1
_geom_bond_atom_site_label_2
_geom_bond_distance
_geom_bond_site_symmetry_2
_geom_bond_publ_flag
Cu1 O2 1.954(3) 7_667 ?
Cu1 O1 1.959(3) . ?
Cu1 O6 1.969(3) 7_667 ?
Cu1 O5 1.980(3) . ?
Cu1 N1 2.206(4) . ?
Cu1 Cu1 2.6469(11) 7_667 ?
Cu2 O8 1.964(3) . ?
Cu2 O8 1.964(3) 6_565 ?
Cu2 O7 1.969(3) 5_666 ?
Cu2 O7 1.969(3) 2_656 ?
Cu2 O1W 2.147(5) . ?
Cu2 Cu2 2.6193(15) 5_666 ?
Cu3 O4 1.953(4) 6_565 ?
Cu3 O4 1.953(4) . ?
Cu3 O3 1.954(4) 2_758 ?
Cu3 O3 1.954(4) 5_768 ?
Cu3 O2W 2.211(7) . ?
Cu3 Cu3 2.6429(16) 5_768 ?
C1 C6 1.382(7) . ?
C1 C2 1.388(7) . ?
C1 C7 1.500(6) . ?
C2 C3 1.386(6) . ?
C2 H2 0.9300 . ?
C3 C4 1.392(8) . ?
C3 C8 1.506(7) . ?
C4 C5 1.385(9) . ?
C4 H4 0.9300 . ?
C5 C6 1.378(8) . ?
C5 H5 0.9300 . ?
C6 H6 0.9300 . ?
C7 O1 1.247(6) . ?
C7 O2 1.271(6) . ?
C8 O3 1.249(6) . ?
C8 O4 1.252(6) . ?
C9 C14 1.392(7) . ?
C9 C10 1.398(6) . ?
C9 C15 1.508(6) . ?
C10 C11 1.391(6) . ?
C10 H10 0.9300 . ?
C11 C12 1.395(7) . ?
C11 C16 1.510(6) . ?
C12 C13 1.382(7) . ?
C12 H12 0.9300 . ?
C13 C14 1.375(7) . ?
C13 H13 0.9300 . ?
C14 H14 0.9300 . ?
C15 O5 1.251(5) . ?
C15 O6 1.259(5) . ?
C16 O7 1.250(6) . ?
C16 O8 1.257(5) . ?
C17 N1 1.115(6) . ?
C17 C18 1.466(8) . ?
C18 H18A 0.9600 . ?
C18 H18B 0.9600 . ?
C18 H18C 0.9600 . ?
O2 Cu1 1.954(3) 7_667 ?
O3 Cu3 1.954(4) 5_768 ?
O6 Cu1 1.969(3) 7_667 ?
O7 Cu2 1.969(3) 5_666 ?
O1W H1WA 0.8856 . ?
O1W H1WB 0.8818 . ?
O2W H2WB 0.8191 . ?
O2W H2WA 0.8164 . ?
O4W' O4W' 1.38(7) 2_756 ?

loop_
_geom_torsion_atom_site_label_1
_geom_torsion_atom_site_label_2
_geom_torsion_atom_site_label_3
_geom_torsion_atom_site_label_4
_geom_torsion
_geom_torsion_site_symmetry_1
_geom_torsion_site_symmetry_2
_geom_torsion_site_symmetry_3
_geom_torsion_site_symmetry_4
_geom_torsion_publ_flag
C6 C1 C2 C3 -1.5(8) . . . . ?
C7 C1 C2 C3 -180.0(5) . . . . ?
C1 C2 C3 C4 1.0(9) . . . . ?
C1 C2 C3 C8 175.4(5) . . . . ?
C2 C3 C4 C5 -0.3(11) . . . . ?
C8 C3 C4 C5 -174.8(7) . . . . ?
C3 C4 C5 C6 0.2(14) . . . . ?
C4 C5 C6 C1 -0.7(13) . . . . ?
C2 C1 C6 C5 1.3(11) . . . . ?
C7 C1 C6 C5 179.8(7) . . . . ?
C6 C1 C7 O1 8.7(8) . . . . ?
C2 C1 C7 O1 -172.8(5) . . . . ?
C6 C1 C7 O2 -172.4(5) . . . . ?
C2 C1 C7 O2 6.1(7) . . . . ?
C2 C3 C8 O3 5.1(8) . . . . ?
C4 C3 C8 O3 179.5(6) . . . . ?
C2 C3 C8 O4 -175.0(5) . . . . ?
C4 C3 C8 O4 -0.6(8) . . . . ?
C14 C9 C10 C11 -1.4(7) . . . . ?
C15 C9 C10 C11 177.4(4) . . . . ?
C9 C10 C11 C12 2.1(7) . . . . ?
C9 C10 C11 C16 -174.9(4) . . . . ?
C10 C11 C12 C13 -1.7(8) . . . . ?
C16 C11 C12 C13 175.3(5) . . . . ?
C11 C12 C13 C14 0.7(9) . . . . ?
C12 C13 C14 C9 0.1(9) . . . . ?
C10 C9 C14 C13 0.3(8) . . . . ?
C15 C9 C14 C13 -178.5(5) . . . . ?
C14 C9 C15 O5 -0.3(7) . . . . ?
C10 C9 C15 O5 -179.1(4) . . . . ?
C14 C9 C15 O6 -178.8(5) . . . . ?
C10 C9 C15 O6 2.4(6) . . . . ?
C10 C11 C16 O7 -10.4(7) . . . . ?
C12 C11 C16 O7 172.6(5) . . . . ?
C10 C11 C16 O8 169.3(4) . . . . ?
C12 C11 C16 O8 -7.7(7) . . . . ?
C18 C17 N1 Cu1 -105(27) . . . . ?
O2 Cu1 N1 C17 -166(2) 7_667 . . . ?
O1 Cu1 N1 C17 15(2) . . . . ?
O6 Cu1 N1 C17 103(2) 7_667 . . . ?
O5 Cu1 N1 C17 -77(2) . . . . ?
Cu1 Cu1 N1 C17 -5(3) 7_667 . . . ?
O2 C7 O1 Cu1 4.1(7) . . . . ?
C1 C7 O1 Cu1 -177.2(3) . . . . ?
O2 Cu1 O1 C7 7.3(9) 7_667 . . . ?
O6 Cu1 O1 C7 86.5(4) 7_667 . . . ?
O5 Cu1 O1 C7 -81.4(4) . . . . ?
N1 Cu1 O1 C7 -177.1(4) . . . . ?
Cu1 Cu1 O1 C7 -0.5(4) 7_667 . . . ?
O1 C7 O2 Cu1 -5.9(7) . . . 7_667 ?
C1 C7 O2 Cu1 175.3(3) . . . 7_667 ?
O4 C8 O3 Cu3 13.9(8) . . . 5_768 ?
C3 C8 O3 Cu3 -166.2(4) . . . 5_768 ?
O3 C8 O4 Cu3 -13.5(8) . . . . ?
C3 C8 O4 Cu3 166.5(4) . . . . ?
O4 Cu3 O4 C8 88.7(5) 6_565 . . . ?
O3 Cu3 O4 C8 -79.4(5) 2_758 . . . ?
O3 Cu3 O4 C8 3.7(11) 5_768 . . . ?
O2W Cu3 O4 C8 -176.2(5) . . . . ?
Cu3 Cu3 O4 C8 5.7(4) 5_768 . . . ?
O6 C15 O5 Cu1 -0.9(7) . . . . ?
C9 C15 O5 Cu1 -179.2(3) . . . . ?
O2 Cu1 O5 C15 -89.3(4) 7_667 . . . ?
O1 Cu1 O5 C15 78.6(4) . . . . ?
O6 Cu1 O5 C15 -10.4(9) 7_667 . . . ?
N1 Cu1 O5 C15 169.3(4) . . . . ?
Cu1 Cu1 O5 C15 -1.3(4) 7_667 . . . ?
O5 C15 O6 Cu1 3.5(7) . . . 7_667 ?
C9 C15 O6 Cu1 -178.2(3) . . . 7_667 ?
O8 C16 O7 Cu2 -7.3(7) . . . 5_666 ?
C11 C16 O7 Cu2 172.4(3) . . . 5_666 ?
O7 C16 O8 Cu2 7.8(7) . . . . ?
C11 C16 O8 Cu2 -171.9(3) . . . . ?
O8 Cu2 O8 C16 -88.2(4) 6_565 . . . ?
O7 Cu2 O8 C16 -5.6(10) 5_666 . . . ?
O7 Cu2 O8 C16 80.6(4) 2_656 . . . ?
O1W Cu2 O8 C16 176.2(4) . . . . ?
Cu2 Cu2 O8 C16 -3.8(4) 5_666 . . . ?
